data_2015146
loop_
_publ_author_name
'Zun-Ting Zhang'
'Xin-Li Cheng'

_publ_section_title
;
 Hydrogen bonding and \p--\p stacking in hexaaquairon(II)
 bis(4',7-dimethoxyisoflavone-3'-sulfonate) octahydrate
;
_journal_issue 12
_journal_name_full 'Acta Crystallographica Section C'
_journal_page_first m529
_journal_page_last m531
_journal_paper_doi 10.1107/S0108270105036218
_journal_volume 61
_journal_year 2005
_chemical_formula_iupac '[Fe (H2 O)6] (C17 H13 O7 S)2 , 8H2 O'
_chemical_formula_moiety 'Fe H12 O6 2+ , 2C17 H13 O7 S - , 8H2 O'
_chemical_formula_sum 'C34 H54 Fe O28 S2'
_chemical_formula_weight 1030.74
_chemical_name_systematic
;
Hexaaquairon(II) bis(4',7-dimethoxyisoflavone-3'-sulfonate) octahydrate
;
_space_group_IT_number 14
_symmetry_cell_setting monoclinic
_symmetry_space_group_name_Hall '-P 2ybc'
_symmetry_space_group_name_H-M 'P 1 21/c 1'
_atom_sites_solution_hydrogens geom
_atom_sites_solution_primary direct
_atom_sites_solution_secondary difmap
_audit_creation_method SHELXL97
_cell_angle_alpha 90.00
_cell_angle_beta 116.552(5)
_cell_angle_gamma 90.00
_cell_formula_units_Z 2
_cell_length_a 18.892(7)
_cell_length_b 7.336(3)
_cell_length_c 18.357(7)
_cell_measurement_reflns_used 2854
_cell_measurement_temperature 298(2)
_cell_measurement_theta_max 23.587
_cell_measurement_theta_min 2.411
_cell_volume 2275.8(15)
_computing_cell_refinement SMART
_computing_data_collection 'SMART (Bruker, 1999)'
_computing_data_reduction 'SAINT-Plus (Bruker, 1999)'
_computing_molecular_graphics 'SHELXTL (Sheldrick, 1997b)'
_computing_publication_material SHELXTL
_computing_structure_refinement 'SHELXL97 (Sheldrick, 1997a)'
_computing_structure_solution 'SHELXS97 (Sheldrick, 1997a)'
_diffrn_ambient_temperature 298(2)
_diffrn_measured_fraction_theta_full 0.999
_diffrn_measured_fraction_theta_max 0.999
_diffrn_measurement_device_type 'Bruker SMART CCD area-detector'
_diffrn_measurement_method '\f and \w'
_diffrn_radiation_monochromator graphite
_diffrn_radiation_source 'fine-focus sealed tube'
_diffrn_radiation_type MoK\a
_diffrn_radiation_wavelength 0.71073
_diffrn_reflns_av_R_equivalents 0.0391
_diffrn_reflns_av_sigmaI/netI 0.0462
_diffrn_reflns_limit_h_max 19
_diffrn_reflns_limit_h_min -22
_diffrn_reflns_limit_k_max 8
_diffrn_reflns_limit_k_min -8
_diffrn_reflns_limit_l_max 21
_diffrn_reflns_limit_l_min -16
_diffrn_reflns_number 11468
_diffrn_reflns_theta_full 25.01
_diffrn_reflns_theta_max 25.01
_diffrn_reflns_theta_min 2.22
_diffrn_standards_decay_% 0
_diffrn_standards_interval_count 100
_diffrn_standards_number 0
_exptl_absorpt_coefficient_mu 0.518
_exptl_absorpt_correction_T_max 0.9218
_exptl_absorpt_correction_T_min 0.7967
_exptl_absorpt_correction_type multi-scan
_exptl_absorpt_process_details '(SADABS; Bruker, 1999)'
_exptl_crystal_colour colourless
_exptl_crystal_density_diffrn 1.504
_exptl_crystal_density_method 'not measured'
_exptl_crystal_description needle
_exptl_crystal_F_000 1080
_exptl_crystal_size_max 0.46
_exptl_crystal_size_mid 0.18
_exptl_crystal_size_min 0.16
_refine_diff_density_max 0.289
_refine_diff_density_min -0.322
_refine_ls_extinction_method none
_refine_ls_goodness_of_fit_ref 1.008
_refine_ls_hydrogen_treatment mixed
_refine_ls_matrix_type full
_refine_ls_number_parameters 337
_refine_ls_number_reflns 4000
_refine_ls_number_restraints 37
_refine_ls_restrained_S_all 1.009
_refine_ls_R_factor_all 0.0757
_refine_ls_R_factor_gt 0.0418
_refine_ls_shift/su_max 0.000
_refine_ls_shift/su_mean 0.000
_refine_ls_structure_factor_coef Fsqd
_refine_ls_weighting_details 'calc w = 1/[\s^2^(Fo^2^)+(0.0498P)^2^+0.9561P] where P=(Fo^2^+2Fc^2^)/3'
_refine_ls_weighting_scheme calc
_refine_ls_wR_factor_gt 0.0934
_refine_ls_wR_factor_ref 0.1125
_reflns_number_gt 2643
_reflns_number_total 4000
_reflns_threshold_expression I>2\s(I)
_cod_data_source_file ga1112.cif
_cod_data_source_block I
_cod_depositor_comments
;
The following automatic conversions were performed:
'_symmetry_cell_setting' value 'Monoclinic' changed to 'monoclinic'
according to '/home/saulius/struct/CIF-dictionaries/cif_core.dic'
dictionary named 'cif_core.dic' version 2.4.1 from 2010-06-29.

Automatic conversion script
Id: cif_fix_enum 1527 2010-12-29 10:47:43Z saulius 

The following automatic conversions were performed:

'_symmetry_cell_setting' value 'Monoclinic' changed to 'monoclinic'
according to /home/saulius/struct/CIF-dictionaries/cif_core.dic
dictionary named 'cif_core.dic' version 2.4.1 from 2010-06-29.

Automatic conversion script
Id: cif_fix_values 1715 2011-07-08 13:25:40Z adriana 
;
_cod_original_sg_symbol_H-M 'P 21/c'
_cod_database_code 2015146
_cod_database_fobs_code 2015146

loop_
_symmetry_equiv_pos_as_xyz
'x, y, z'
'-x, y+1/2, -z+1/2'
'-x, -y, -z'
'x, -y-1/2, z-1/2'

loop_
_atom_site_label
_atom_site_fract_x
_atom_site_fract_y
_atom_site_fract_z
_atom_site_U_iso_or_equiv
_atom_site_adp_type
_atom_site_calc_flag
_atom_site_refinement_flags
_atom_site_occupancy
_atom_site_disorder_assembly
_atom_site_disorder_group
_atom_site_type_symbol
O1 0.55831(12) 0.1756(3) 0.89512(12) 0.0455(6) Uani d . 1 . . O
O2 0.32825(13) 0.2899(4) 0.83678(13) 0.0590(7) Uani d . 1 . . O
O3 0.63099(14) 0.2406(3) 1.17776(13) 0.0585(7) Uani d . 1 . . O
O4 0.20929(13) 0.2127(3) 0.45852(12) 0.0460(6) Uani d . 1 . . O
O5 0.22848(14) 0.6887(3) 0.60148(13) 0.0558(7) Uani d . 1 . . O
O6 0.12787(13) 0.4958(3) 0.50765(15) 0.0575(7) Uani d . 1 . . O
O7 0.22723(14) 0.6130(3) 0.47266(13) 0.0536(6) Uani d . 1 . . O
O11 0.18072(15) 0.1818(3) 0.72658(15) 0.0556(7) Uani d . 1 . . O
O12 0.10666(18) 0.4873(5) 0.30998(17) 0.0711(9) Uani d . 1 . . O
S1 0.20970(5) 0.55516(11) 0.53763(5) 0.0383(2) Uani d . 1 . . S
C1 0.50141(18) 0.1791(5) 0.81726(18) 0.0438(8) Uani d . 1 . . C
H1 0.5168 0.1509 0.7770 0.053 Uiso calc R 1 . . H
C2 0.42489(17) 0.2193(4) 0.79258(18) 0.0357(7) Uani d . 1 . . C
C3 0.39813(18) 0.2578(4) 0.85406(18) 0.0392(8) Uani d . 1 . . C
C4 0.45915(17) 0.2521(4) 0.93798(17) 0.0352(7) Uani d . 1 . . C
C5 0.44210(19) 0.2841(5) 1.00360(19) 0.0490(9) Uani d . 1 . . C
H5 0.3904 0.3091 0.9939 0.059 Uiso calc R 1 . . H
C6 0.5004(2) 0.2792(5) 1.0815(2) 0.0522(9) Uani d . 1 . . C
H6 0.4882 0.3012 1.1245 0.063 Uiso calc R 1 . . H
C7 0.57855(19) 0.2414(4) 1.09754(19) 0.0430(8) Uani d . 1 . . C
C8 0.59740(18) 0.2068(4) 1.03452(18) 0.0409(8) Uani d . 1 . . C
H8 0.6491 0.1805 1.0445 0.049 Uiso calc R 1 . . H
C9 0.53676(18) 0.2123(4) 0.95578(18) 0.0361(7) Uani d . 1 . . C
C10 0.36767(17) 0.2146(4) 0.70502(17) 0.0337(7) Uani d . 1 . . C
C11 0.32168(16) 0.3664(4) 0.66634(17) 0.0343(7) Uani d . 1 . . C
H11 0.3264 0.4720 0.6962 0.041 Uiso calc R 1 . . H
C12 0.26918(16) 0.3625(4) 0.58447(17) 0.0306(7) Uani d . 1 . . C
C13 0.26148(17) 0.2054(4) 0.53842(18) 0.0332(7) Uani d . 1 . . C
C14 0.30607(18) 0.0535(4) 0.57656(18) 0.0388(8) Uani d . 1 . . C
H14 0.3013 -0.0525 0.5469 0.047 Uiso calc R 1 . . H
C15 0.35776(18) 0.0590(4) 0.65871(18) 0.0390(8) Uani d . 1 . . C
H15 0.3867 -0.0448 0.6836 0.047 Uiso calc R 1 . . H
C16 0.7118(2) 0.2118(6) 1.1984(2) 0.0683(12) Uani d . 1 . . C
H16A 0.7423 0.2146 1.2565 0.102 Uiso calc R 1 . . H
H16B 0.7300 0.3060 1.1745 0.102 Uiso calc R 1 . . H
H16C 0.7180 0.0953 1.1781 0.102 Uiso calc R 1 . . H
C17 0.1978(2) 0.0536(5) 0.4097(2) 0.0592(10) Uani d . 1 . . C
H17A 0.1596 0.0790 0.3547 0.089 Uiso calc R 1 . . H
H17B 0.1789 -0.0442 0.4311 0.089 Uiso calc R 1 . . H
H17C 0.2471 0.0191 0.4103 0.089 Uiso calc R 1 . . H
H25 0.230(2) 0.202(5) 0.758(2) 0.080 Uiso d . 1 . . H
H26 0.156(2) 0.272(6) 0.706(2) 0.080 Uiso d . 1 . . H
H27 0.134(2) 0.433(6) 0.288(2) 0.080 Uiso d . 1 . . H
H28 0.135(3) 0.500(6) 0.353(3) 0.080 Uiso d . 1 . . H
Fe1 0.0000 1.0000 0.5000 0.0421(2) Uani d SU 1 . . Fe
O8 -0.04029(18) 0.8245(5) 0.55955(18) 0.0792(10) Uani d DU 1 . . O
O10 0.11841(14) 0.9613(4) 0.59238(16) 0.0578(7) Uani d U 1 . . O
H19 -0.072(2) 0.743(5) 0.540(2) 0.080 Uiso d D 1 . . H
H20 -0.027(3) 0.817(6) 0.605(2) 0.080 Uiso d . 1 . . H
H23 0.142(2) 1.027(5) 0.634(2) 0.080 Uiso d . 1 . . H
H24 0.153(2) 0.883(6) 0.591(2) 0.080 Uiso d . 1 . . H
O9 0.01432(17) 0.7765(4) 0.43155(19) 0.0781(10) Uani d U 1 . . O
H21 0.053(2) 0.712(6) 0.452(2) 0.080 Uiso d . 1 . . H
H22 -0.020(2) 0.708(6) 0.416(3) 0.080 Uiso d . 1 . . H
O13 0.1013(2) 0.4825(5) 0.6551(2) 0.0801(10) Uani d . 1 . . O
H29 0.087(2) 0.590(5) 0.678(2) 0.080 Uiso d . 1 . . H
H30 0.112(3) 0.523(6) 0.626(3) 0.080 Uiso d . 1 . . H
O14 0.0310(2) 0.7164(5) 0.7174(2) 0.0861(10) Uani d . 1 . . O
H31 0.061(2) 0.797(6) 0.762(2) 0.080 Uiso d . 1 . . H
H32 -0.005(2) 0.658(6) 0.729(2) 0.080 Uiso d . 1 . . H

loop_
_atom_site_aniso_label
_atom_site_aniso_U_11
_atom_site_aniso_U_22
_atom_site_aniso_U_33
_atom_site_aniso_U_12
_atom_site_aniso_U_13
_atom_site_aniso_U_23
O1 0.0325(12) 0.0692(16) 0.0332(12) 0.0088(10) 0.0134(10) 0.0024(11)
O2 0.0309(13) 0.094(2) 0.0479(14) 0.0075(12) 0.0141(11) -0.0103(13)
O3 0.0573(16) 0.0711(17) 0.0364(14) 0.0044(13) 0.0113(12) 0.0004(12)
O4 0.0552(14) 0.0364(13) 0.0344(12) 0.0041(10) 0.0095(11) -0.0033(10)
O5 0.0733(17) 0.0374(13) 0.0452(13) 0.0178(12) 0.0163(12) -0.0062(11)
O6 0.0348(13) 0.0469(14) 0.0790(17) 0.0084(10) 0.0148(12) 0.0055(12)
O7 0.0711(16) 0.0447(14) 0.0506(14) 0.0098(12) 0.0323(12) 0.0149(11)
O11 0.0423(15) 0.0578(17) 0.0544(16) -0.0009(12) 0.0105(12) -0.0049(13)
O12 0.068(2) 0.090(2) 0.0506(17) 0.0126(16) 0.0218(14) 0.0034(17)
S1 0.0381(5) 0.0316(4) 0.0410(5) 0.0055(3) 0.0140(4) 0.0023(4)
C1 0.044(2) 0.053(2) 0.0348(18) 0.0030(16) 0.0184(15) 0.0037(15)
C2 0.0339(17) 0.0365(18) 0.0359(17) 0.0013(13) 0.0147(14) 0.0026(14)
C3 0.0331(18) 0.0418(19) 0.0412(19) -0.0008(14) 0.0152(15) -0.0007(15)
C4 0.0339(17) 0.0367(18) 0.0344(17) 0.0019(13) 0.0149(14) -0.0009(14)
C5 0.041(2) 0.061(2) 0.048(2) 0.0050(16) 0.0221(17) -0.0041(17)
C6 0.060(2) 0.061(2) 0.039(2) 0.0037(18) 0.0250(18) -0.0065(17)
C7 0.047(2) 0.0393(19) 0.0363(19) 0.0002(15) 0.0129(16) 0.0019(15)
C8 0.0335(17) 0.0433(19) 0.0395(19) 0.0034(14) 0.0107(15) 0.0023(15)
C9 0.0412(18) 0.0316(17) 0.0372(18) 0.0014(13) 0.0191(15) 0.0027(14)
C10 0.0318(16) 0.0337(17) 0.0363(17) -0.0009(13) 0.0159(13) 0.0011(14)
C11 0.0338(16) 0.0305(16) 0.0385(17) -0.0004(13) 0.0163(14) -0.0054(14)
C12 0.0302(16) 0.0291(16) 0.0363(17) 0.0016(12) 0.0183(13) 0.0024(13)
C13 0.0314(16) 0.0323(17) 0.0369(17) -0.0016(13) 0.0163(14) 0.0024(14)
C14 0.0444(19) 0.0296(17) 0.0438(19) 0.0004(14) 0.0210(15) -0.0054(14)
C15 0.0393(18) 0.0328(17) 0.0409(19) 0.0071(14) 0.0144(15) 0.0034(15)
C16 0.055(2) 0.084(3) 0.045(2) 0.013(2) 0.0039(18) 0.010(2)
C17 0.072(3) 0.049(2) 0.045(2) 0.0003(18) 0.0150(19) -0.0101(17)
Fe1 0.0322(4) 0.0379(4) 0.0474(4) 0.0018(3) 0.0098(3) -0.0041(3)
O8 0.0641(19) 0.087(2) 0.0697(19) -0.0291(15) 0.0148(17) 0.0081(19)
O10 0.0348(14) 0.0595(17) 0.0581(16) 0.0106(11) 0.0019(12) -0.0199(12)
O9 0.0524(18) 0.068(2) 0.082(2) 0.0201(14) 0.0011(16) -0.0260(16)
O13 0.085(2) 0.076(2) 0.094(3) 0.0157(17) 0.0536(19) 0.0141(18)
O14 0.099(3) 0.082(2) 0.088(2) -0.0217(18) 0.051(2) -0.0146(18)

loop_
_atom_type_symbol
_atom_type_description
_atom_type_scat_dispersion_real
_atom_type_scat_dispersion_imag
_atom_type_scat_source
C C 0.0033 0.0016 'International Tables Vol C Tables 4.2.6.8 and 6.1.1.4'
H H 0.0000 0.0000 'International Tables Vol C Tables 4.2.6.8 and 6.1.1.4'
O O 0.0106 0.0060 'International Tables Vol C Tables 4.2.6.8 and 6.1.1.4'
Fe Fe 0.3463 0.8444 'International Tables Vol C Tables 4.2.6.8 and 6.1.1.4'
S S 0.1246 0.1234 'International Tables Vol C Tables 4.2.6.8 and 6.1.1.4'

loop_
_geom_angle_atom_site_label_1
_geom_angle_atom_site_label_2
_geom_angle_atom_site_label_3
_geom_angle_site_symmetry_1
_geom_angle_site_symmetry_3
_geom_angle
C1 O1 C9 . . 118.1(2)
C7 O3 C16 . . 117.8(3)
C13 O4 C17 . . 118.7(2)
H25 O11 H26 . . 114(4)
H27 O12 H28 . . 104(5)
O7 S1 O5 . . 114.14(15)
O7 S1 O6 . . 111.97(15)
O5 S1 O6 . . 110.10(15)
O7 S1 C12 . . 107.89(13)
O5 S1 C12 . . 105.95(13)
O6 S1 C12 . . 106.29(13)
C2 C1 O1 . . 126.1(3)
C2 C1 H1 . . 116.9
O1 C1 H1 . . 116.9
C1 C2 C3 . . 118.4(3)
C1 C2 C10 . . 121.0(3)
C3 C2 C10 . . 120.5(3)
O2 C3 C4 . . 121.8(3)
O2 C3 C2 . . 122.7(3)
C4 C3 C2 . . 115.5(3)
C9 C4 C5 . . 117.4(3)
C9 C4 C3 . . 120.7(3)
C5 C4 C3 . . 121.9(3)
C6 C5 C4 . . 120.7(3)
C6 C5 H5 . . 119.7
C4 C5 H5 . . 119.7
C5 C6 C7 . . 120.6(3)
C5 C6 H6 . . 119.7
C7 C6 H6 . . 119.7
O3 C7 C8 . . 124.9(3)
O3 C7 C6 . . 114.8(3)
C8 C7 C6 . . 120.3(3)
C7 C8 C9 . . 117.8(3)
C7 C8 H8 . . 121.1
C9 C8 H8 . . 121.1
O1 C9 C4 . . 121.1(3)
O1 C9 C8 . . 115.7(3)
C4 C9 C8 . . 123.2(3)
C15 C10 C11 . . 117.6(3)
C15 C10 C2 . . 121.1(3)
C11 C10 C2 . . 121.3(3)
C12 C11 C10 . . 121.2(3)
C12 C11 H11 . . 119.4
C10 C11 H11 . . 119.4
C11 C12 C13 . . 120.3(3)
C11 C12 S1 . . 120.2(2)
C13 C12 S1 . . 119.5(2)
O4 C13 C14 . . 124.3(3)
O4 C13 C12 . . 116.8(2)
C14 C13 C12 . . 118.9(3)
C15 C14 C13 . . 120.1(3)
C15 C14 H14 . . 119.9
C13 C14 H14 . . 119.9
C14 C15 C10 . . 122.0(3)
C14 C15 H15 . . 119.0
C10 C15 H15 . . 119.0
O3 C16 H16A . . 109.5
O3 C16 H16B . . 109.5
H16A C16 H16B . . 109.5
O3 C16 H16C . . 109.5
H16A C16 H16C . . 109.5
H16B C16 H16C . . 109.5
O4 C17 H17A . . 109.5
O4 C17 H17B . . 109.5
H17A C17 H17B . . 109.5
O4 C17 H17C . . 109.5
H17A C17 H17C . . 109.5
H17B C17 H17C . . 109.5
O8 Fe1 O8 3_576 . 180.0000(10)
O8 Fe1 O10 3_576 . 90.02(12)
O8 Fe1 O10 . . 89.98(12)
O8 Fe1 O10 3_576 3_576 89.98(12)
O8 Fe1 O10 . 3_576 90.02(12)
O10 Fe1 O10 . 3_576 180.0000(10)
O8 Fe1 O9 3_576 3_576 90.37(15)
O8 Fe1 O9 . 3_576 89.63(15)
O10 Fe1 O9 . 3_576 89.90(10)
O10 Fe1 O9 3_576 3_576 90.10(10)
O8 Fe1 O9 3_576 . 89.63(15)
O8 Fe1 O9 . . 90.37(15)
O10 Fe1 O9 . . 90.10(10)
O10 Fe1 O9 3_576 . 89.90(10)
O9 Fe1 O9 3_576 . 180.0000(10)
Fe1 O8 H19 . . 127(3)
Fe1 O8 H20 . . 128(4)
H19 O8 H20 . . 105(5)
Fe1 O10 H23 . . 126(3)
Fe1 O10 H24 . . 127(2)
H23 O10 H24 . . 107(4)
Fe1 O9 H21 . . 120(3)
Fe1 O9 H22 . . 114(3)
H21 O9 H22 . . 104(4)
H29 O13 H30 . . 103(5)
H31 O14 H32 . . 108(4)

loop_
_geom_bond_atom_site_label_1
_geom_bond_atom_site_label_2
_geom_bond_site_symmetry_2
_geom_bond_distance
_geom_bond_publ_flag
O1 C1 . 1.351(3) ?
O1 C9 . 1.372(3) ?
O2 C3 . 1.235(3) ?
O3 C7 . 1.359(4) ?
O3 C16 . 1.416(4) ?
O4 C13 . 1.354(3) ?
O4 C17 . 1.428(4) ?
O5 S1 . 1.445(2) ?
O6 S1 . 1.457(2) ?
O7 S1 . 1.437(2) ?
O11 H25 . 0.87(4) ?
O11 H26 . 0.80(4) ?
O12 H27 . 0.87(4) ?
O12 H28 . 0.73(4) ?
S1 C12 . 1.771(3) ?
C1 C2 . 1.340(4) ?
C1 H1 . 0.9300 ?
C2 C3 . 1.456(4) ?
C2 C10 . 1.483(4) ?
C3 C4 . 1.455(4) ?
C4 C9 . 1.383(4) ?
C4 C5 . 1.399(4) ?
C5 C6 . 1.361(4) ?
C5 H5 . 0.9300 ?
C6 C7 . 1.397(5) ?
C6 H6 . 0.9300 ?
C7 C8 . 1.378(4) ?
C8 C9 . 1.387(4) ?
C8 H8 . 0.9300 ?
C10 C15 . 1.385(4) ?
C10 C11 . 1.395(4) ?
C11 C12 . 1.382(4) ?
C11 H11 . 0.9300 ?
C12 C13 . 1.398(4) ?
C13 C14 . 1.383(4) ?
C14 C15 . 1.383(4) ?
C14 H14 . 0.9300 ?
C15 H15 . 0.9300 ?
C16 H16A . 0.9600 ?
C16 H16B . 0.9600 ?
C16 H16C . 0.9600 ?
C17 H17A . 0.9600 ?
C17 H17B . 0.9600 ?
C17 H17C . 0.9600 ?
Fe1 O8 3_576 2.043(3) ?
Fe1 O8 . 2.043(3) ?
Fe1 O10 . 2.138(2) ?
Fe1 O10 3_576 2.138(2) ?
Fe1 O9 3_576 2.155(3) ?
Fe1 O9 . 2.155(3) ?
O8 H19 . 0.80(2) ?
O8 H20 . 0.76(4) ?
O10 H23 . 0.84(4) ?
O10 H24 . 0.88(4) ?
O9 H21 . 0.81(4) ?
O9 H22 . 0.77(4) ?
O13 H29 . 0.99(4) ?
O13 H30 . 0.72(4) ?
O14 H31 . 0.97(4) ?
O14 H32 . 0.90(4) ?

loop_
_geom_hbond_atom_site_label_D
_geom_hbond_atom_site_label_H
_geom_hbond_atom_site_label_A
_geom_hbond_site_symmetry_A
_geom_hbond_distance_DH
_geom_hbond_distance_HA
_geom_hbond_distance_DA
_geom_hbond_angle_DHA
O11 H25 O2 . 0.87(4) 1.88(4) 2.729(3) 166(4)
O11 H26 O13 . 0.80(4) 1.86(4) 2.661(4) 178(5)
O12 H27 O11 4_565 0.87(4) 1.92(4) 2.785(4) 172(4)
O12 H28 O7 . 0.73(4) 2.27(4) 2.979(4) 165(5)
O8 H19 O6 3_566 0.80(2) 2.03(3) 2.820(4) 166(4)
O8 H20 O14 . 0.76(4) 1.99(4) 2.711(4) 157(5)
O9 H21 O6 . 0.81(4) 2.06(4) 2.849(3) 162(4)
O9 H22 O13 3_566 0.77(4) 2.05(4) 2.794(5) 161(5)
O10 H23 O11 1_565 0.84(4) 1.90(4) 2.735(4) 172(4)
O10 H24 O5 . 0.88(4) 1.96(4) 2.836(3) 172(4)
O13 H29 O14 . 0.99(4) 1.78(4) 2.716(5) 156(3)
O13 H30 O6 . 0.72(4) 2.33(4) 2.966(4) 149(5)
O14 H31 O12 4_576 0.97(4) 1.83(4) 2.736(4) 156(3)
O14 H32 O12 3_566 0.90(4) 2.03(4) 2.843(5) 149(4)
C8 H8 O7 2_646 0.93 2.54 3.444(5) 164
C16 H16A O5 3_667 0.96 2.51 3.405(4) 155
